data_7107569
loop_
_publ_author_name
'Zheng Yan'
'Mian Li'
'Hui-Ling Gao'
'Xiao-Chun Huang'
'Dan Li'

_publ_section_title
;
 High-spin versus spin-crossover versus low-spin: symmetry intervention in
 cooperativity in a 3D polymorphic iron(II)-tetrazole system
;
_journal_name_full Chem.Commun.
_journal_page_first 3960
_journal_paper_doi 10.1039/c2cc18140a
_journal_volume 48
_journal_year 2012
_chemical_formula_moiety 'C12 H7 Fe N12'
_chemical_formula_sum 'C12 H7 Fe N12'
_chemical_formula_weight 375.15
_chemical_name_systematic
;
?
;
_space_group_IT_number 166
_symmetry_cell_setting hexagonal
_symmetry_space_group_name_Hall '-R 3 2"'
_symmetry_space_group_name_H-M 'R -3 m :H'
_atom_sites_solution_hydrogens geom
_atom_sites_solution_primary direct
_atom_sites_solution_secondary difmap
_audit_creation_method SHELXL-97
_cell_angle_alpha 90.00
_cell_angle_beta 90.00
_cell_angle_gamma 120.00
_cell_formula_units_Z 6
_cell_length_a 22.604(4)
_cell_length_b 22.604(4)
_cell_length_c 7.454(3)
_cell_measurement_reflns_used 1405
_cell_measurement_temperature 293(2)
_cell_measurement_theta_max 24.439
_cell_measurement_theta_min 2.925
_cell_volume 3298.3(16)
_computing_cell_refinement 'Bruker SMART (Bruker, 2002)'
_computing_data_collection 'Bruker SMART (Bruker, 2002)'
_computing_data_reduction 'Bruker SAINT (Bruker, 2002)'
_computing_molecular_graphics XP
_computing_publication_material XCIF
_computing_structure_refinement 'SHELXL-97 (Sheldrick, 1997)'
_computing_structure_solution 'SHELXS-97 (Sheldrick, 1997)'
_diffrn_ambient_temperature 293(2)
_diffrn_measured_fraction_theta_full 0.992
_diffrn_measured_fraction_theta_max 0.992
_diffrn_measurement_device_type 'Bruker Smart Apex CCD area detector'
_diffrn_measurement_method 'phi and omega scans'
_diffrn_radiation_monochromator graphite
_diffrn_radiation_source 'fine-focus sealed tube'
_diffrn_radiation_type MoK\a
_diffrn_radiation_wavelength 0.71073
_diffrn_reflns_av_R_equivalents 0.0412
_diffrn_reflns_av_sigmaI/netI 0.0278
_diffrn_reflns_limit_h_max 21
_diffrn_reflns_limit_h_min -26
_diffrn_reflns_limit_k_max 26
_diffrn_reflns_limit_k_min -16
_diffrn_reflns_limit_l_max 8
_diffrn_reflns_limit_l_min -8
_diffrn_reflns_number 4664
_diffrn_reflns_theta_full 24.99
_diffrn_reflns_theta_max 24.99
_diffrn_reflns_theta_min 2.92
_exptl_absorpt_coefficient_mu 0.704
_exptl_absorpt_correction_T_max 0.887
_exptl_absorpt_correction_T_min 0.839
_exptl_absorpt_correction_type multi-scan
_exptl_absorpt_process_details 'SADABS (Sheldrick, 1996)'
_exptl_crystal_colour red
_exptl_crystal_density_diffrn 1.133
_exptl_crystal_density_method 'not measured'
_exptl_crystal_description polyhedron
_exptl_crystal_F_000 1134
_exptl_crystal_size_max 0.25
_exptl_crystal_size_mid 0.21
_exptl_crystal_size_min 0.17
_platon_squeeze_details
;
;
_refine_diff_density_max 0.466
_refine_diff_density_min -0.330
_refine_diff_density_rms 0.070
_refine_ls_extinction_method none
_refine_ls_goodness_of_fit_ref 1.042
_refine_ls_hydrogen_treatment constr
_refine_ls_matrix_type full
_refine_ls_number_parameters 59
_refine_ls_number_reflns 709
_refine_ls_number_restraints 0
_refine_ls_restrained_S_all 1.042
_refine_ls_R_factor_all 0.0430
_refine_ls_R_factor_gt 0.0399
_refine_ls_shift/su_max 0.000
_refine_ls_shift/su_mean 0.000
_refine_ls_structure_factor_coef Fsqd
_refine_ls_weighting_details 'calc w=1/[\s^2^(Fo^2^)+(0.0739P)^2^+8.9736P] where P=(Fo^2^+2Fc^2^)/3'
_refine_ls_weighting_scheme calc
_refine_ls_wR_factor_gt 0.1145
_refine_ls_wR_factor_ref 0.1165
_reflns_number_gt 641
_reflns_number_total 709
_reflns_threshold_expression >2sigma(I)
_cod_data_source_file c2cc18140a.txt
_cod_data_source_block complex_2
_cod_original_cell_volume 3298(2)
_cod_original_sg_symbol_Hall -R32
_cod_original_sg_symbol_H-M R-3m
_cod_database_code 7107569

loop_
_symmetry_equiv_pos_as_xyz
'x, y, z'
'-y, x-y, z'
'-x+y, -x, z'
'y, x, -z'
'x-y, -y, -z'
'-x, -x+y, -z'
'x+2/3, y+1/3, z+1/3'
'-y+2/3, x-y+1/3, z+1/3'
'-x+y+2/3, -x+1/3, z+1/3'
'y+2/3, x+1/3, -z+1/3'
'x-y+2/3, -y+1/3, -z+1/3'
'-x+2/3, -x+y+1/3, -z+1/3'
'x+1/3, y+2/3, z+2/3'
'-y+1/3, x-y+2/3, z+2/3'
'-x+y+1/3, -x+2/3, z+2/3'
'y+1/3, x+2/3, -z+2/3'
'x-y+1/3, -y+2/3, -z+2/3'
'-x+1/3, -x+y+2/3, -z+2/3'
'-x, -y, -z'
'y, -x+y, -z'
'x-y, x, -z'
'-y, -x, z'
'-x+y, y, z'
'x, x-y, z'
'-x+2/3, -y+1/3, -z+1/3'
'y+2/3, -x+y+1/3, -z+1/3'
'x-y+2/3, x+1/3, -z+1/3'
'-y+2/3, -x+1/3, z+1/3'
'-x+y+2/3, y+1/3, z+1/3'
'x+2/3, x-y+1/3, z+1/3'
'-x+1/3, -y+2/3, -z+2/3'
'y+1/3, -x+y+2/3, -z+2/3'
'x-y+1/3, x+2/3, -z+2/3'
'-y+1/3, -x+2/3, z+2/3'
'-x+y+1/3, y+2/3, z+2/3'
'x+1/3, x-y+2/3, z+2/3'

loop_
_atom_site_label
_atom_site_type_symbol
_atom_site_fract_x
_atom_site_fract_y
_atom_site_fract_z
_atom_site_U_iso_or_equiv
_atom_site_adp_type
_atom_site_occupancy
_atom_site_symmetry_multiplicity
_atom_site_calc_flag
_atom_site_refinement_flags
Fe1 Fe 0.3333 0.6667 0.1667 0.0099(3) Uani 1 12 d S
Fe2 Fe 0.3333 0.6667 0.6667 0.0118(3) Uani 1 12 d S
N1 N 0.25615(8) 0.51231(16) 0.5350(4) 0.0376(9) Uani 1 2 d S
H1A H 0.2472 0.4944 0.6462 0.045 Uiso 0.33 2 d SPR
N2 N 0.28931(7) 0.57862(14) 0.4897(4) 0.0228(7) Uani 1 2 d S
N3 N 0.29163(7) 0.58326(14) 0.3129(3) 0.0153(6) Uani 1 2 d S
N4 N 0.26066(7) 0.52131(14) 0.2396(4) 0.0228(7) Uani 1 2 d S
C1 C 0.23950(10) 0.47899(19) 0.3799(5) 0.0332(10) Uani 1 2 d S
C2 C 0.20186(10) 0.40371(19) 0.3580(5) 0.0397(11) Uani 1 2 d S
C3 C 0.1552(4) 0.3751(3) 0.2201(9) 0.060(2) Uani 0.50 1 d P
H3 H 0.1470 0.4038 0.1412 0.072 Uiso 0.50 1 d PR
C4 C 0.2124(4) 0.3622(3) 0.4735(9) 0.062(2) Uani 0.50 1 d P
H4 H 0.2432 0.3818 0.5728 0.075 Uiso 0.50 1 d PR

loop_
_atom_site_aniso_label
_atom_site_aniso_U_11
_atom_site_aniso_U_22
_atom_site_aniso_U_33
_atom_site_aniso_U_23
_atom_site_aniso_U_13
_atom_site_aniso_U_12
Fe1 0.0095(4) 0.0095(4) 0.0107(6) 0.000 0.000 0.0047(2)
Fe2 0.0121(4) 0.0121(4) 0.0111(6) 0.000 0.000 0.0060(2)
N1 0.064(2) 0.0138(16) 0.0179(16) 0.0044(12) 0.0022(6) 0.0069(8)
N2 0.0339(13) 0.0142(14) 0.0139(14) 0.0010(11) 0.0005(6) 0.0071(7)
N3 0.0179(10) 0.0137(13) 0.0129(13) -0.0003(10) -0.0002(5) 0.0068(7)
N4 0.0323(13) 0.0094(13) 0.0191(15) -0.0017(11) -0.0009(5) 0.0047(7)
C1 0.050(2) 0.0136(18) 0.0233(19) 0.0010(15) 0.0005(7) 0.0068(9)
C2 0.068(3) 0.0135(18) 0.0201(19) -0.0001(15) -0.0001(7) 0.0068(9)
C3 0.101(6) 0.014(3) 0.044(4) 0.005(3) -0.020(4) 0.013(3)
C4 0.102(6) 0.017(3) 0.041(4) -0.002(3) -0.029(3) 0.010(3)

loop_
_atom_type_symbol
_atom_type_description
_atom_type_scat_dispersion_real
_atom_type_scat_dispersion_imag
_atom_type_scat_source
C C 0.0033 0.0016 'International Tables Vol C Tables 4.2.6.8 and 6.1.1.4'
H H 0.0000 0.0000 'International Tables Vol C Tables 4.2.6.8 and 6.1.1.4'
N N 0.0061 0.0033 'International Tables Vol C Tables 4.2.6.8 and 6.1.1.4'
Fe Fe 0.3463 0.8444 'International Tables Vol C Tables 4.2.6.8 and 6.1.1.4'

loop_
_geom_angle_atom_site_label_1
_geom_angle_atom_site_label_2
_geom_angle_atom_site_label_3
_geom_angle
_geom_angle_site_symmetry_1
_geom_angle_site_symmetry_3
N3 Fe1 N3 180.00(6) 27 3_565
N3 Fe1 N3 87.85(11) 27 2_665
N3 Fe1 N3 92.15(11) 3_565 2_665
N3 Fe1 N3 87.85(11) 27 .
N3 Fe1 N3 92.15(11) 3_565 .
N3 Fe1 N3 92.15(11) 2_665 .
N3 Fe1 N3 92.15(11) 27 26_455
N3 Fe1 N3 87.85(11) 3_565 26_455
N3 Fe1 N3 179.997(1) 2_665 26_455
N3 Fe1 N3 87.86(11) . 26_455
N3 Fe1 N3 92.15(11) 27 25_565
N3 Fe1 N3 87.85(11) 3_565 25_565
N3 Fe1 N3 87.86(11) 2_665 25_565
N3 Fe1 N3 180.0 . 25_565
N3 Fe1 N3 92.14(11) 26_455 25_565
N2 Fe2 N2 180.0 27_556 3_565
N2 Fe2 N2 93.10(11) 27_556 .
N2 Fe2 N2 86.90(11) 3_565 .
N2 Fe2 N2 93.10(11) 27_556 2_665
N2 Fe2 N2 86.90(11) 3_565 2_665
N2 Fe2 N2 86.90(11) . 2_665
N2 Fe2 N2 86.90(11) 27_556 25_566
N2 Fe2 N2 93.10(11) 3_565 25_566
N2 Fe2 N2 179.998(1) . 25_566
N2 Fe2 N2 93.10(11) 2_665 25_566
N2 Fe2 N2 86.90(11) 27_556 26_456
N2 Fe2 N2 93.10(11) 3_565 26_456
N2 Fe2 N2 93.10(11) . 26_456
N2 Fe2 N2 180.00(11) 2_665 26_456
N2 Fe2 N2 86.90(11) 25_566 26_456
C1 N1 N2 104.9(3) . .
C1 N1 H1A 127.6 . .
N2 N1 H1A 127.5 . .
N3 N2 N1 108.5(3) . .
N3 N2 Fe2 123.5(2) . .
N1 N2 Fe2 128.0(2) . .
N2 N3 N4 110.3(3) . .
N2 N3 Fe1 127.7(2) . .
N4 N3 Fe1 122.0(2) . .
N3 N4 C1 104.1(3) . .
N1 C1 N4 112.2(3) . .
N1 C1 C2 125.8(3) . .
N4 C1 C2 122.1(3) . .
C3 C2 C4 119.8(5) 23 23
C3 C2 C4 119.8(5) . .
C3 C2 C1 119.0(4) . .
C3 C2 C1 119.0(4) 23 .
C4 C2 C1 121.1(4) 23 .
C4 C2 C1 121.1(4) . .
C2 C3 C4 120.0(6) . 31
C2 C3 H3 120.1 . .
C4 C3 H3 120.0 31 .
C2 C4 C3 120.1(6) . 31
C2 C4 H4 119.9 . .
C3 C4 H4 120.0 31 .
C4 C4 H4 119.7 23 .

loop_
_geom_bond_atom_site_label_1
_geom_bond_atom_site_label_2
_geom_bond_distance
_geom_bond_site_symmetry_2
Fe1 N3 1.963(3) 27
Fe1 N3 1.963(3) 3_565
Fe1 N3 1.963(3) 2_665
Fe1 N3 1.963(3) .
Fe1 N3 1.963(3) 26_455
Fe1 N3 1.963(3) 25_565
Fe2 N2 2.170(3) 27_556
Fe2 N2 2.170(3) 3_565
Fe2 N2 2.170(3) .
Fe2 N2 2.170(3) 2_665
Fe2 N2 2.170(3) 25_566
Fe2 N2 2.170(3) 26_456
N1 C1 1.327(5) .
N1 N2 1.341(4) .
N1 H1A 0.9000 .
N2 N3 1.321(4) .
N3 N4 1.330(4) .
N4 C1 1.334(5) .
C1 C2 1.483(5) .
C2 C3 1.379(8) .
C2 C3 1.379(8) 23
C2 C4 1.379(7) 23
C2 C4 1.379(7) .
C3 C4 1.398(8) 31
C3 H3 0.9598 .
C4 C3 1.398(8) 31
C4 H4 0.9601 .

loop_
_geom_torsion_atom_site_label_1
_geom_torsion_atom_site_label_2
_geom_torsion_atom_site_label_3
_geom_torsion_atom_site_label_4
_geom_torsion
_geom_torsion_site_symmetry_1
_geom_torsion_site_symmetry_4
C1 N1 N2 N3 0.000(2) . .
C1 N1 N2 Fe2 180.0 . .
N2 Fe2 N2 N3 -136.47(5) 27_556 .
N2 Fe2 N2 N3 43.53(5) 3_565 .
N2 Fe2 N2 N3 -43.53(5) 2_665 .
N2 Fe2 N2 N3 80(13) 25_566 .
N2 Fe2 N2 N3 136.47(5) 26_456 .
N2 Fe2 N2 N1 43.53(5) 27_556 .
N2 Fe2 N2 N1 -136.47(5) 3_565 .
N2 Fe2 N2 N1 136.47(5) 2_665 .
N2 Fe2 N2 N1 -100(13) 25_566 .
N2 Fe2 N2 N1 -43.53(5) 26_456 .
N1 N2 N3 N4 0.000(2) . .
Fe2 N2 N3 N4 180.000(1) . .
N1 N2 N3 Fe1 180.000(1) . .
Fe2 N2 N3 Fe1 0.000(1) . .
N3 Fe1 N3 N2 133.89(6) 27 .
N3 Fe1 N3 N2 -46.11(6) 3_565 .
N3 Fe1 N3 N2 46.11(6) 2_665 .
N3 Fe1 N3 N2 -133.88(6) 26_455 .
N3 Fe1 N3 N2 -64(5) 25_565 .
N3 Fe1 N3 N4 -46.11(6) 27 .
N3 Fe1 N3 N4 133.89(6) 3_565 .
N3 Fe1 N3 N4 -133.89(6) 2_665 .
N3 Fe1 N3 N4 46.12(6) 26_455 .
N3 Fe1 N3 N4 116(5) 25_565 .
N2 N3 N4 C1 0.000(2) . .
Fe1 N3 N4 C1 180.000(1) . .
N2 N1 C1 N4 0.000(2) . .
N2 N1 C1 C2 180.000(2) . .
N3 N4 C1 N1 0.000(2) . .
N3 N4 C1 C2 180.000(1) . .
N1 C1 C2 C3 142.7(5) . .
N4 C1 C2 C3 -37.3(5) . .
N1 C1 C2 C3 -142.7(5) . 23
N4 C1 C2 C3 37.3(5) . 23
N1 C1 C2 C4 36.8(5) . 23
N4 C1 C2 C4 -143.2(5) . 23
N1 C1 C2 C4 -36.8(5) . .
N4 C1 C2 C4 143.2(5) . .
C3 C2 C3 C4 67.5(8) 23 31
C4 C2 C3 C4 -57.7(7) 23 31
C4 C2 C3 C4 -2.7(12) . 31
C1 C2 C3 C4 177.8(6) . 31
C4 C2 C3 C3 -125.2(4) 23 23
C4 C2 C3 C3 -70.2(5) . 23
C1 C2 C3 C3 110.3(4) . 23
C3 C2 C3 C4 125.2(4) 23 23
C4 C2 C3 C4 55.0(7) . 23
C1 C2 C3 C4 -124.5(4) . 23
C3 C2 C3 C4 33.9(4) 23 17
C4 C2 C3 C4 -91.3(5) 23 17
C4 C2 C3 C4 -36.3(6) . 17
C1 C2 C3 C4 144.2(3) . 17
C3 C2 C4 C3 2.8(12) . 31
C3 C2 C4 C3 -55.1(7) 23 31
C4 C2 C4 C3 71.1(8) 23 31
C1 C2 C4 C3 -177.8(6) . 31
C3 C2 C4 C4 -68.4(5) . 23
C3 C2 C4 C4 -126.2(4) 23 23
C1 C2 C4 C4 111.1(4) . 23
C3 C2 C4 C3 57.8(8) . 23
C4 C2 C4 C3 126.2(4) 23 23
C1 C2 C4 C3 -122.7(4) . 23
C3 C2 C4 C3 -33.6(6) . 17
C3 C2 C4 C3 -91.4(5) 23 17
C4 C2 C4 C3 34.8(4) 23 17
C1 C2 C4 C3 145.9(3) . 17

loop_
_platon_squeeze_void_nr
_platon_squeeze_void_average_x
_platon_squeeze_void_average_y
_platon_squeeze_void_average_z
_platon_squeeze_void_volume
_platon_squeeze_void_count_electrons
_platon_squeeze_void_content
1 0.007 0.300 -0.090 1323 436 ' '
